data_2021742
loop_
_publ_author_name
'Zhang, Jun'
'Ma, Xiaofan'
'Kong, Weili'
'Xie, Fazhi'
'Yuan, Shizhen'
'Song, Xiaojie'
'Lu, Zhansheng'
'Xuan, Xiaopeng'

_publ_section_title
;
 A sulfur coordination polymer with wide bandgap semiconductivity formed
 from zinc(II) and 5-methylsulfanyl-1,3,4-thiadiazole-2-thione
;
_journal_coeditor_code JX3043
_journal_issue 9
_journal_name_full 'Acta Crystallographica Section C'
_journal_page_first
;
;
_journal_paper_doi 10.1107/S2053229619010945
_journal_volume 75
_journal_year 2019
_chemical_formula_iupac '[Zn (C3 H3 N2 S3)2]'
_chemical_formula_moiety 'C6 H6 N4 S6 Zn'
_chemical_formula_sum 'C6 H6 N4 S6 Zn'
_chemical_formula_weight 391.96
_chemical_name_systematic
<i>catena</i>-Poly[zinc(II)-bis[\m~2~-5-(methylsulfanyl)-2-sulfanylidene-2,3-dihydro-1,3,4-thiadiazol-3-ido-\k^2^<i>N</i>^3^:<i>S</i>]]
_space_group_crystal_system tetragonal
_space_group_IT_number 82
_space_group_name_Hall 'I -4'
_space_group_name_H-M_alt 'I -4'
_symmetry_space_group_name_Hall 'I -4'
_symmetry_space_group_name_H-M 'I -4'
_atom_sites_solution_hydrogens mixed
_audit_creation_method SHELXL-2016/6
_cell_angle_alpha 90
_cell_angle_beta 90
_cell_angle_gamma 90
_cell_formula_units_Z 8
_cell_length_a 18.1367(12)
_cell_length_b 18.1367(12)
_cell_length_c 8.7103(9)
_cell_measurement_reflns_used 3909
_cell_measurement_temperature 296(2)
_cell_measurement_theta_max 25.823
_cell_measurement_theta_min 2.543
_cell_volume 2865.2(4)
_computing_cell_refinement
;
APEX3 (Bruker, 2014)
;
_computing_data_collection
;
APEX3 (Bruker, 2014)
;
_computing_data_reduction
;
SAINT (Bruker, 2014)
;
_computing_molecular_graphics
;
SHELXTL (Bruker, 2000)
;
_computing_publication_material
;
SHELXTL (Bruker, 2000)
;
_computing_structure_refinement
;
SHELXL2016 (Sheldrick, 2015b)
;
_computing_structure_solution
;
SHELXT2014 (Sheldrick, 2015a)
;
_diffrn_ambient_temperature 296(2)
_diffrn_measured_fraction_theta_full 0.996
_diffrn_measured_fraction_theta_max 0.916
_diffrn_measurement_device_type 'Bruker SMART APEX CCD'
_diffrn_measurement_method 'phi and omega scans'
_diffrn_radiation_type MoK\a
_diffrn_radiation_wavelength 0.71073
_diffrn_reflns_av_R_equivalents 0.0320
_diffrn_reflns_av_unetI/netI 0.0317
_diffrn_reflns_limit_h_max 23
_diffrn_reflns_limit_h_min -23
_diffrn_reflns_limit_k_max 22
_diffrn_reflns_limit_k_min -23
_diffrn_reflns_limit_l_max 10
_diffrn_reflns_limit_l_min -11
_diffrn_reflns_number 10994
_diffrn_reflns_theta_full 25.242
_diffrn_reflns_theta_max 27.194
_diffrn_reflns_theta_min 1.588
_exptl_absorpt_coefficient_mu 2.570
_exptl_absorpt_correction_T_max 0.7455
_exptl_absorpt_correction_T_min 0.6237
_exptl_absorpt_correction_type multi-scan
_exptl_absorpt_process_details
;
(SADABS; Bruker, 2014)
;
_exptl_crystal_colour colorless
_exptl_crystal_density_diffrn 1.817
_exptl_crystal_description block
_exptl_crystal_F_000 1568
_exptl_crystal_size_max 0.200
_exptl_crystal_size_mid 0.160
_exptl_crystal_size_min 0.160
_refine_diff_density_max 0.314
_refine_diff_density_min -0.332
_refine_ls_abs_structure_details
;
 Refined as an inversion twin.
;
_refine_ls_abs_structure_Flack 0.32(2)
_refine_ls_extinction_method none
_refine_ls_goodness_of_fit_ref 1.043
_refine_ls_hydrogen_treatment constr
_refine_ls_matrix_type full
_refine_ls_number_parameters 155
_refine_ls_number_reflns 2908
_refine_ls_number_restraints 0
_refine_ls_restrained_S_all 1.043
_refine_ls_R_factor_all 0.0399
_refine_ls_R_factor_gt 0.0302
_refine_ls_shift/su_max 0.000
_refine_ls_shift/su_mean 0.000
_refine_ls_structure_factor_coef Fsqd
_refine_ls_weighting_details 'w=1/[\s^2^(Fo^2^)+(0.0273P)^2^+1.9481P] where P=(Fo^2^+2Fc^2^)/3'
_refine_ls_weighting_scheme calc
_refine_ls_wR_factor_gt 0.0597
_refine_ls_wR_factor_ref 0.0638
_reflns_number_gt 2550
_reflns_number_total 2908
_reflns_threshold_expression 'I > 2\s(I)'
_cod_data_source_file jx3043sup1.cif
_cod_data_source_block I
_cod_original_cell_volume 2865.2(5)
_cod_database_code 2021742
_shelx_space_group_comment
;
The symmetry employed for this shelxl refinement is uniquely defined
by the following loop, which should always be used as a source of
symmetry information in preference to the above space-group names.
They are only intended as comments.
;
_shelx_estimated_absorpt_t_min 0.627
_shelx_estimated_absorpt_t_max 0.684

loop_
_space_group_symop_operation_xyz
'x, y, z'
'y, -x, -z'
'-x, -y, z'
'-y, x, -z'
'x+1/2, y+1/2, z+1/2'
'y+1/2, -x+1/2, -z+1/2'
'-x+1/2, -y+1/2, z+1/2'
'-y+1/2, x+1/2, -z+1/2'

loop_
_atom_site_type_symbol
_atom_site_label
_atom_site_fract_x
_atom_site_fract_y
_atom_site_fract_z
_atom_site_U_iso_or_equiv
_atom_site_adp_type
_atom_site_calc_flag
_atom_site_occupancy
Zn Zn4 0.500000 0.500000 0.500000 0.0280(3) Uani d 1
Zn Zn3 0.500000 0.500000 1.000000 0.0317(3) Uani d 1
S S4 0.52520(7) 0.39832(7) 0.84020(14) 0.0337(3) Uani d 1
S S5 0.36726(8) 0.34550(9) 0.80060(16) 0.0483(4) Uani d 1
S S6 0.22995(10) 0.35088(14) 0.6101(2) 0.0818(7) Uani d 1
N N4 0.4278(2) 0.4347(2) 0.6163(4) 0.0288(9) Uani d 1
N N3 0.3570(2) 0.4251(2) 0.5583(5) 0.0351(10) Uani d 1
C C4 0.4419(3) 0.3974(2) 0.7436(6) 0.0308(10) Uani d 1
C C5 0.3197(3) 0.3792(3) 0.6432(6) 0.0430(13) Uani d 1
C C6 0.2128(4) 0.3882(4) 0.4237(9) 0.082(2) Uani d 1
H H6A 0.243705 0.363986 0.349855 0.123 Uiso d 1
H H6B 0.223365 0.440066 0.424045 0.123 Uiso d 1
H H6C 0.161965 0.380636 0.396955 0.123 Uiso d 1
Zn Zn2 1.000000 0.500000 0.750000 0.0275(2) Uani d 1
Zn Zn1 1.000000 0.500000 1.250000 0.0307(3) Uani d 1
S S1 0.95148(8) 0.59642(7) 1.10196(16) 0.0368(3) Uani d 1
S S2 0.79737(8) 0.53882(9) 1.03997(15) 0.0451(4) Uani d 1
S S3 0.70135(8) 0.44608(10) 0.83252(18) 0.0513(4) Uani d 1
N N1 0.8472(2) 0.4695(2) 0.8064(4) 0.0330(10) Uani d 1
N N2 0.9062(2) 0.5067(2) 0.8707(5) 0.0311(9) Uani d 1
C C1 0.8903(2) 0.5448(2) 0.9943(6) 0.0294(10) Uani d 1
C C2 0.7868(3) 0.4817(3) 0.8825(6) 0.0350(12) Uani d 1
C C3 0.7250(3) 0.4016(4) 0.6546(8) 0.0606(18) Uani d 1
H H3A 0.742644 0.437759 0.583021 0.091 Uiso calc 1
H H3B 0.682097 0.377793 0.613151 0.091 Uiso calc 1
H H3C 0.762732 0.365583 0.672783 0.091 Uiso calc 1

loop_
_atom_site_aniso_label
_atom_site_aniso_U_11
_atom_site_aniso_U_22
_atom_site_aniso_U_33
_atom_site_aniso_U_12
_atom_site_aniso_U_13
_atom_site_aniso_U_23
Zn4 0.0299(4) 0.0299(4) 0.0241(6) 0.000 0.000 0.000
Zn3 0.0351(4) 0.0351(4) 0.0249(6) 0.000 0.000 0.000
S4 0.0337(7) 0.0364(7) 0.0310(7) 0.0030(6) -0.0034(6) -0.0030(5)
S5 0.0457(8) 0.0616(10) 0.0377(8) -0.0195(7) -0.0040(6) 0.0160(7)
S6 0.0449(10) 0.1328(19) 0.0677(12) -0.0372(11) -0.0127(9) 0.0203(12)
N4 0.029(2) 0.034(2) 0.024(2) -0.0016(18) -0.0017(17) -0.0011(18)
N3 0.033(2) 0.044(3) 0.028(2) 0.0017(19) 0.0014(18) -0.0020(19)
C4 0.034(3) 0.029(2) 0.030(3) -0.0013(19) 0.006(2) -0.005(2)
C5 0.036(3) 0.059(3) 0.034(3) -0.008(3) -0.001(2) 0.000(3)
C6 0.051(4) 0.098(6) 0.098(6) 0.008(4) -0.038(4) 0.006(5)
Zn2 0.0271(3) 0.0271(3) 0.0284(6) 0.000 0.000 0.000
Zn1 0.0342(4) 0.0342(4) 0.0237(6) 0.000 0.000 0.000
S1 0.0430(8) 0.0327(7) 0.0347(7) -0.0031(6) -0.0095(6) 0.0020(5)
S2 0.0305(7) 0.0719(10) 0.0329(7) 0.0005(7) 0.0046(6) -0.0105(7)
S3 0.0309(8) 0.0835(12) 0.0396(8) -0.0152(7) -0.0043(6) 0.0014(8)
N1 0.027(2) 0.042(2) 0.030(2) -0.0039(18) -0.0022(18) 0.0001(18)
N2 0.029(2) 0.036(2) 0.029(2) -0.0003(17) -0.0004(18) -0.0008(19)
C1 0.028(2) 0.033(3) 0.027(2) 0.0001(19) -0.003(2) 0.007(2)
C2 0.031(3) 0.045(3) 0.029(3) -0.003(2) -0.006(2) 0.004(2)
C3 0.049(4) 0.077(5) 0.056(4) -0.006(3) -0.019(3) -0.015(3)

loop_
_atom_type_symbol
_atom_type_description
_atom_type_scat_dispersion_real
_atom_type_scat_dispersion_imag
_atom_type_scat_source
C C 0.0030 0.0020 'International Tables Vol C Tables 4.2.6.8 and 6.1.1.4'
H H 0.0000 0.0000 'International Tables Vol C Tables 4.2.6.8 and 6.1.1.4'
N N 0.0060 0.0030 'International Tables Vol C Tables 4.2.6.8 and 6.1.1.4'
S S 0.1250 0.1230 'International Tables Vol C Tables 4.2.6.8 and 6.1.1.4'
Zn Zn 0.2840 1.4300 'International Tables Vol C Tables 4.2.6.8 and 6.1.1.4'

loop_
_geom_angle_atom_site_label_1
_geom_angle_atom_site_label_2
_geom_angle_atom_site_label_3
_geom_angle_site_symmetry_1
_geom_angle_site_symmetry_3
_geom_angle
N4 Zn4 N4 . 3_665 120.3(2)
N4 Zn4 N4 . 4_656 104.35(10)
N4 Zn4 N4 3_665 4_656 104.35(10)
N4 Zn4 N4 . 2_566 104.35(10)
N4 Zn4 N4 3_665 2_566 104.35(10)
N4 Zn4 N4 4_656 2_566 120.3(2)
S4 Zn3 S4 . 4_657 110.44(3)
S4 Zn3 S4 . 2_567 110.44(3)
S4 Zn3 S4 4_657 2_567 107.55(6)
S4 Zn3 S4 . 3_665 107.55(6)
S4 Zn3 S4 4_657 3_665 110.44(3)
S4 Zn3 S4 2_567 3_665 110.44(3)
C4 S4 Zn3 . . 97.21(16)
C4 S5 C5 . . 88.3(3)
C5 S6 C6 . . 101.7(3)
C4 N4 N3 . . 114.7(4)
C4 N4 Zn4 . . 126.2(3)
N3 N4 Zn4 . . 119.1(3)
C5 N3 N4 . . 110.7(4)
N4 C4 S5 . . 111.7(4)
N4 C4 S4 . . 124.8(4)
S5 C4 S4 . . 123.5(3)
N3 C5 S6 . . 125.7(4)
N3 C5 S5 . . 114.6(4)
S6 C5 S5 . . 119.7(3)
S6 C6 H6A . . 109.5
S6 C6 H6B . . 109.5
H6A C6 H6B . . 109.5
S6 C6 H6C . . 109.5
H6A C6 H6C . . 109.5
H6B C6 H6C . . 109.5
N2 Zn2 N2 . 8_646 105.99(11)
N2 Zn2 N2 . 3_765 116.7(2)
N2 Zn2 N2 8_646 3_765 105.99(11)
N2 Zn2 N2 . 6_566 105.99(11)
N2 Zn2 N2 8_646 6_566 116.7(2)
N2 Zn2 N2 3_765 6_566 105.99(11)
S1 Zn1 S1 . 6_567 107.61(3)
S1 Zn1 S1 . 3_765 113.26(7)
S1 Zn1 S1 6_567 3_765 107.61(3)
S1 Zn1 S1 . 8_647 107.61(3)
S1 Zn1 S1 6_567 8_647 113.26(7)
S1 Zn1 S1 3_765 8_647 107.61(3)
C1 S1 Zn1 . . 97.79(16)
C2 S2 C1 . . 87.9(2)
C2 S3 C3 . . 99.8(3)
C2 N1 N2 . . 111.3(4)
C1 N2 N1 . . 114.8(4)
C1 N2 Zn2 . . 130.5(3)
N1 N2 Zn2 . . 114.5(3)
N2 C1 S1 . . 126.2(4)
N2 C1 S2 . . 111.6(4)
S1 C1 S2 . . 122.2(3)
N1 C2 S2 . . 114.4(4)
N1 C2 S3 . . 124.2(4)
S2 C2 S3 . . 121.4(3)
S3 C3 H3A . . 109.5
S3 C3 H3B . . 109.5
H3A C3 H3B . . 109.5
S3 C3 H3C . . 109.5
H3A C3 H3C . . 109.5
H3B C3 H3C . . 109.5

loop_
_geom_bond_atom_site_label_1
_geom_bond_atom_site_label_2
_geom_bond_site_symmetry_2
_geom_bond_distance
Zn4 N4 . 2.036(4)
Zn4 N4 3_665 2.036(4)
Zn4 N4 4_656 2.036(4)
Zn4 N4 2_566 2.036(4)
Zn3 S4 . 2.3551(13)
Zn3 S4 4_657 2.3552(13)
Zn3 S4 2_567 2.3552(13)
Zn3 S4 3_665 2.3552(13)
S4 C4 . 1.730(5)
S5 C4 . 1.722(5)
S5 C5 . 1.732(5)
S6 C5 . 1.730(5)
S6 C6 . 1.787(8)
N4 C4 . 1.324(7)
N4 N3 . 1.391(5)
N3 C5 . 1.304(6)
C6 H6A . 0.9600
C6 H6B . 0.9599
C6 H6C . 0.9600
Zn2 N2 . 2.004(4)
Zn2 N2 8_646 2.004(4)
Zn2 N2 3_765 2.004(4)
Zn2 N2 6_566 2.004(4)
Zn1 S1 . 2.3442(13)
Zn1 S1 6_567 2.3442(13)
Zn1 S1 3_765 2.3442(13)
Zn1 S1 8_647 2.3442(13)
S1 C1 . 1.728(5)
S2 C2 . 1.730(5)
S2 C1 . 1.736(5)
S3 C2 . 1.734(5)
S3 C3 . 1.798(6)
N1 C2 . 1.299(6)
N1 N2 . 1.383(5)
N2 C1 . 1.311(6)
C3 H3A . 0.9600
C3 H3B . 0.9600
C3 H3C . 0.9600

loop_
_geom_hbond_atom_site_label_D
_geom_hbond_atom_site_label_H
_geom_hbond_atom_site_label_A
_geom_hbond_site_symmetry_A
_geom_hbond_distance_DH
_geom_hbond_distance_HA
_geom_hbond_distance_DA
_geom_hbond_angle_DHA
C3 H3C S6 6_556 0.96 3.02 3.887(7) 150.6
C3 H3B N3 4_656 0.96 2.48 3.392(7) 158.4
C6 H6B S1 6_466 0.96 3.04 3.599(7) 118.8
C6 H6B S1 6_466 0.96 3.04 3.599(7) 118.8
C3 H3B N3 4_656 0.96 2.48 3.392(7) 158.4
C3 H3C S6 6_556 0.96 3.02 3.887(7) 150.6

loop_
_geom_torsion_atom_site_label_1
_geom_torsion_atom_site_label_2
_geom_torsion_atom_site_label_3
_geom_torsion_atom_site_label_4
_geom_torsion
C4 N4 N3 C5 -1.1(6)
Zn4 N4 N3 C5 177.0(3)
N3 N4 C4 S5 0.9(5)
Zn4 N4 C4 S5 -177.2(2)
N3 N4 C4 S4 179.6(3)
Zn4 N4 C4 S4 1.5(6)
C5 S5 C4 N4 -0.3(4)
C5 S5 C4 S4 -179.0(4)
Zn3 S4 C4 N4 89.0(4)
Zn3 S4 C4 S5 -92.5(3)
N4 N3 C5 S6 -179.0(4)
N4 N3 C5 S5 0.9(6)
C6 S6 C5 N3 8.9(6)
C6 S6 C5 S5 -170.9(4)
C4 S5 C5 N3 -0.4(4)
C4 S5 C5 S6 179.5(4)
C2 N1 N2 C1 1.1(6)
C2 N1 N2 Zn2 -174.1(3)
N1 N2 C1 S1 179.5(3)
Zn2 N2 C1 S1 -6.2(7)
N1 N2 C1 S2 -1.2(5)
Zn2 N2 C1 S2 173.1(3)
Zn1 S1 C1 N2 -82.5(4)
Zn1 S1 C1 S2 98.2(3)
C2 S2 C1 N2 0.7(4)
C2 S2 C1 S1 -179.9(3)
N2 N1 C2 S2 -0.6(5)
N2 N1 C2 S3 178.3(3)
C1 S2 C2 N1 -0.1(4)
C1 S2 C2 S3 -179.0(3)
C3 S3 C2 N1 -4.7(5)
C3 S3 C2 S2 174.1(3)

_cod_database_fobs_code 2021742
